data_2021124
loop_
_publ_author_name
'Yao, Binrong'
'Li, Ning'
'Wang, Chunhua'
'Hou, Guige'
'Meng, Qingguo'
'Yan, Ke'

_publ_section_title
;
 Novel asymmetric 3,5-bis(arylidene)piperidin-4-one derivatives:
 synthesis, crystal structures and cytotoxicity
;
_journal_coeditor_code OV3110
_journal_issue 6
_journal_name_full 'Acta Crystallographica Section C'
_journal_page_first
;
;
_journal_paper_doi 10.1107/S2053229618006605
_journal_volume 74
_journal_year 2018
_chemical_formula_iupac 'C27 H23 F N2 O3'
_chemical_formula_moiety 'C27 H23 F N2 O3'
_chemical_formula_sum 'C27 H23 F N2 O3'
_chemical_formula_weight 442.47
_chemical_name_systematic
(5<i>E</i>)-3-{3-[(<i>E</i>)-(2,3-Dihydroxybenzylidene)amino]benzylidene}-5-(2-fluorobenzylidene)-1-methylpiperidin-4-one
_space_group_crystal_system triclinic
_space_group_IT_number 2
_space_group_name_Hall '-P 1'
_space_group_name_H-M_alt 'P -1'
_symmetry_space_group_name_Hall '-P 1'
_symmetry_space_group_name_H-M 'P -1'
_atom_sites_solution_hydrogens geom
_atom_sites_solution_primary direct
_atom_sites_solution_secondary difmap
_audit_creation_method SHELXL-2014/7
_cell_angle_alpha 94.401(6)
_cell_angle_beta 97.829(6)
_cell_angle_gamma 106.575(6)
_cell_formula_units_Z 2
_cell_length_a 7.0689(5)
_cell_length_b 8.2072(5)
_cell_length_c 20.1397(16)
_cell_measurement_reflns_used 2081
_cell_measurement_temperature 293(2)
_cell_measurement_theta_max 69.1840
_cell_measurement_theta_min 7.5270
_cell_volume 1101.18(14)
_computing_cell_refinement
;
CrysAlis PRO (Rigaku OD, 2017)
;
_computing_data_collection
;
CrysAlis PRO (Rigaku OD, 2017)
;
_computing_data_reduction
;
CrysAlis PRO (Rigaku OD, 2017)
;
_computing_molecular_graphics
;
SHELXL2014 (Sheldrick, 2015)
;
_computing_publication_material
;
SHELXL2014 (Sheldrick, 2015)
;
_computing_structure_refinement
;
SHELXL2014 (Sheldrick, 2015)
;
_computing_structure_solution
;
SHELXS97 (Sheldrick, 2008)
;
_diffrn_ambient_temperature 293(2)
_diffrn_detector_area_resol_mean 8.22
_diffrn_measured_fraction_theta_full 0.996
_diffrn_measured_fraction_theta_max 0.971
_diffrn_measurement_device_type 'Rigaku SuperNova Dual Source diffractometer with an Eos detector'
_diffrn_measurement_method '\w scans'
_diffrn_radiation_type CuK\a
_diffrn_radiation_wavelength 1.54178
_diffrn_reflns_av_R_equivalents 0.0269
_diffrn_reflns_limit_h_max 8
_diffrn_reflns_limit_h_min -8
_diffrn_reflns_limit_k_max 6
_diffrn_reflns_limit_k_min -9
_diffrn_reflns_limit_l_max 24
_diffrn_reflns_limit_l_min -19
_diffrn_reflns_number 7150
_diffrn_reflns_theta_full 67.679
_diffrn_reflns_theta_max 70.984
_diffrn_reflns_theta_min 4.465
_exptl_absorpt_coefficient_mu 0.763
_exptl_absorpt_correction_T_max 1.00000
_exptl_absorpt_correction_T_min 0.91653
_exptl_absorpt_correction_type multi-scan
_exptl_absorpt_process_details
;
(CrysAlis PRO; Rigaku OD, 2017)
;
_exptl_crystal_colour 'clear light bronze'
_exptl_crystal_density_diffrn 1.334
_exptl_crystal_description plate
_exptl_crystal_F_000 464
_exptl_crystal_size_max 0.200
_exptl_crystal_size_mid 0.100
_exptl_crystal_size_min 0.020
_refine_diff_density_max 0.149
_refine_diff_density_min -0.200
_refine_ls_extinction_method none
_refine_ls_goodness_of_fit_ref 1.026
_refine_ls_hydrogen_treatment constr
_refine_ls_matrix_type full
_refine_ls_number_parameters 301
_refine_ls_number_reflns 4126
_refine_ls_number_restraints 0
_refine_ls_restrained_S_all 1.026
_refine_ls_R_factor_all 0.0702
_refine_ls_R_factor_gt 0.0487
_refine_ls_shift/su_max 0.001
_refine_ls_shift/su_mean 0.000
_refine_ls_structure_factor_coef Fsqd
_refine_ls_weighting_details 'w=1/[\s^2^(Fo^2^)+(0.0733P)^2^+0.0127P] where P=(Fo^2^+2Fc^2^)/3'
_refine_ls_weighting_scheme calc
_refine_ls_wR_factor_gt 0.1258
_refine_ls_wR_factor_ref 0.1488
_reflns_number_gt 2886
_reflns_number_total 4126
_reflns_threshold_expression 'I > 2\s(I)'
_cod_data_source_file ov3110sup1.cif
_cod_data_source_block exp_2476
_cod_database_code 2021124
_shelx_space_group_comment
;
The symmetry employed for this shelxl refinement is uniquely defined
by the following loop, which should always be used as a source of
symmetry information in preference to the above space-group names.
They are only intended as comments.
;
_shelx_estimated_absorpt_t_min 0.862
_shelx_estimated_absorpt_t_max 0.985

loop_
_space_group_symop_operation_xyz
'x, y, z'
'-x, -y, -z'

loop_
_atom_site_type_symbol
_atom_site_label
_atom_site_fract_x
_atom_site_fract_y
_atom_site_fract_z
_atom_site_U_iso_or_equiv
_atom_site_adp_type
_atom_site_calc_flag
_atom_site_occupancy
C C1 0.2270(3) 0.2496(3) 0.76231(10) 0.0560(5) Uani d 1
C C2 0.2252(3) 0.1517(3) 0.69695(10) 0.0574(5) Uani d 1
C C3 0.4174(3) 0.1906(3) 0.66868(11) 0.0621(5) Uani d 1
H H3A 0.4945 0.1171 0.6851 0.075 Uiso calc 1
H H3B 0.3878 0.1681 0.6198 0.075 Uiso calc 1
C C4 0.5997(3) 0.3963(3) 0.76189(9) 0.0555(5) Uani d 1
H H4A 0.6874 0.5123 0.7751 0.067 Uiso calc 1
H H4B 0.6746 0.3179 0.7745 0.067 Uiso calc 1
C C5 0.4224(3) 0.3675(2) 0.79797(9) 0.0517(4) Uani d 1
C C6 0.0524(3) 0.0373(3) 0.66718(11) 0.0669(6) Uani d 1
H H6 -0.0557 0.0324 0.6894 0.080 Uiso calc 1
C C7 0.0072(4) -0.0812(3) 0.60512(11) 0.0709(6) Uani d 1
C C8 -0.1871(5) -0.1395(4) 0.57069(13) 0.0918(8) Uani d 1
C C9 -0.2464(6) -0.2508(4) 0.51297(16) 0.1186(12) Uani d 1
H H9 -0.3799 -0.2870 0.4924 0.142 Uiso calc 1
C C10 -0.1096(8) -0.3085(4) 0.48576(17) 0.1295(15) Uani d 1
H H10 -0.1470 -0.3816 0.4455 0.155 Uiso calc 1
C C11 0.0855(7) -0.2578(4) 0.51830(17) 0.1190(12) Uani d 1
H H11 0.1796 -0.2993 0.5004 0.143 Uiso calc 1
C C12 0.1434(5) -0.1460(3) 0.57746(14) 0.0932(8) Uani d 1
H H12 0.2759 -0.1140 0.5989 0.112 Uiso calc 1
C C13 0.4239(3) 0.4449(2) 0.85882(9) 0.0529(4) Uani d 1
H H13 0.2995 0.4232 0.8724 0.064 Uiso calc 1
C C14 0.5907(3) 0.5585(2) 0.90749(9) 0.0502(4) Uani d 1
C C15 0.5489(2) 0.6679(2) 0.95580(9) 0.0508(4) Uani d 1
H H15 0.4176 0.6703 0.9541 0.061 Uiso calc 1
C C16 0.6949(3) 0.7734(2) 1.00643(9) 0.0502(4) Uani d 1
C C17 0.8914(3) 0.7676(3) 1.00944(10) 0.0589(5) Uani d 1
H H17 0.9920 0.8359 1.0432 0.071 Uiso calc 1
C C18 0.9348(3) 0.6604(3) 0.96222(10) 0.0622(5) Uani d 1
H H18 1.0663 0.6583 0.9643 0.075 Uiso calc 1
C C19 0.7894(3) 0.5553(3) 0.91160(10) 0.0563(5) Uani d 1
H H19 0.8231 0.4830 0.8805 0.068 Uiso calc 1
C C20 0.7547(3) 0.9895(2) 1.09784(10) 0.0544(5) Uani d 1
H H20 0.8902 1.0190 1.0949 0.065 Uiso calc 1
C C21 0.6905(3) 1.0785(2) 1.15058(9) 0.0513(4) Uani d 1
C C22 0.4890(2) 1.0333(2) 1.15879(9) 0.0506(4) Uani d 1
C C23 0.4332(3) 1.1183(2) 1.21175(10) 0.0563(5) Uani d 1
C C24 0.5736(3) 1.2464(3) 1.25530(11) 0.0627(5) Uani d 1
H H24 0.5349 1.3020 1.2907 0.075 Uiso calc 1
C C25 0.7720(3) 1.2933(3) 1.24698(12) 0.0688(6) Uani d 1
H H25 0.8661 1.3813 1.2762 0.083 Uiso calc 1
C C26 0.8297(3) 1.2095(3) 1.19545(11) 0.0634(5) Uani d 1
H H26 0.9636 1.2406 1.1903 0.076 Uiso calc 1
C C27 0.7062(3) 0.4162(4) 0.65468(11) 0.0833(7) Uani d 1
H H27A 0.7912 0.3464 0.6662 0.125 Uiso calc 1
H H27B 0.7794 0.5346 0.6685 0.125 Uiso calc 1
H H27C 0.6621 0.3988 0.6067 0.125 Uiso calc 1
F F1 -0.3275(3) -0.0814(3) 0.59540(10) 0.1439(8) Uani d 1
N N1 0.5334(2) 0.3691(2) 0.68888(8) 0.0581(4) Uani d 1
N N2 0.6306(2) 0.8707(2) 1.05465(8) 0.0535(4) Uani d 1
O O1 0.0748(2) 0.2306(2) 0.78767(8) 0.0775(5) Uani d 1
O O2 0.34485(18) 0.90889(19) 1.11746(7) 0.0647(4) Uani d 1
H H2 0.3942 0.8690 1.0880 0.097 Uiso calc 1
O O3 0.2381(2) 1.0789(2) 1.22059(10) 0.0835(5) Uani d 1
H H3 0.1763 0.9836 1.2007 0.125 Uiso calc 1

loop_
_atom_site_aniso_label
_atom_site_aniso_U_11
_atom_site_aniso_U_22
_atom_site_aniso_U_33
_atom_site_aniso_U_12
_atom_site_aniso_U_13
_atom_site_aniso_U_23
C1 0.0451(9) 0.0594(11) 0.0584(11) 0.0086(8) 0.0061(8) 0.0079(9)
C2 0.0543(11) 0.0554(11) 0.0575(11) 0.0111(9) 0.0032(9) 0.0075(9)
C3 0.0575(11) 0.0668(13) 0.0587(12) 0.0162(10) 0.0067(9) 0.0025(10)
C4 0.0454(9) 0.0649(12) 0.0507(10) 0.0101(9) 0.0036(8) 0.0071(9)
C5 0.0425(9) 0.0571(11) 0.0518(10) 0.0106(8) 0.0030(7) 0.0086(8)
C6 0.0602(12) 0.0691(13) 0.0594(12) 0.0039(10) 0.0047(9) 0.0044(10)
C7 0.0807(14) 0.0568(13) 0.0590(12) 0.0005(11) 0.0004(11) 0.0057(10)
C8 0.0927(19) 0.0898(19) 0.0680(15) -0.0004(15) -0.0060(14) -0.0016(14)
C9 0.144(3) 0.101(2) 0.0722(19) 0.001(2) -0.0284(19) -0.0048(17)
C10 0.213(5) 0.074(2) 0.0698(19) 0.014(3) -0.013(2) -0.0084(15)
C11 0.181(4) 0.0757(19) 0.096(2) 0.039(2) 0.018(2) -0.0132(17)
C12 0.116(2) 0.0678(15) 0.0877(18) 0.0232(15) 0.0082(16) -0.0056(14)
C13 0.0430(9) 0.0597(11) 0.0531(11) 0.0105(8) 0.0058(8) 0.0109(9)
C14 0.0426(9) 0.0589(11) 0.0469(9) 0.0109(8) 0.0058(7) 0.0131(8)
C15 0.0370(8) 0.0642(11) 0.0499(10) 0.0126(8) 0.0051(7) 0.0122(9)
C16 0.0428(9) 0.0596(11) 0.0464(9) 0.0117(8) 0.0057(7) 0.0114(8)
C17 0.0413(9) 0.0712(13) 0.0576(11) 0.0116(9) -0.0011(8) 0.0051(10)
C18 0.0400(9) 0.0826(14) 0.0629(12) 0.0193(9) 0.0034(8) 0.0073(11)
C19 0.0461(9) 0.0687(12) 0.0549(11) 0.0188(9) 0.0067(8) 0.0090(9)
C20 0.0392(9) 0.0594(11) 0.0616(11) 0.0089(8) 0.0091(8) 0.0099(9)
C21 0.0413(9) 0.0526(10) 0.0571(10) 0.0108(8) 0.0041(8) 0.0090(8)
C22 0.0387(8) 0.0515(10) 0.0570(10) 0.0086(8) 0.0015(7) 0.0087(9)
C23 0.0443(9) 0.0557(11) 0.0699(12) 0.0146(8) 0.0111(9) 0.0113(10)
C24 0.0619(12) 0.0553(12) 0.0701(13) 0.0188(10) 0.0084(10) 0.0017(10)
C25 0.0552(11) 0.0574(12) 0.0833(15) 0.0112(10) -0.0032(10) -0.0070(11)
C26 0.0415(9) 0.0600(12) 0.0798(14) 0.0068(9) 0.0024(9) -0.0009(11)
C27 0.0636(13) 0.110(2) 0.0613(13) 0.0016(13) 0.0153(10) 0.0053(13)
F1 0.0777(11) 0.196(2) 0.1196(15) 0.0102(12) -0.0175(10) -0.0350(14)
N1 0.0495(8) 0.0659(10) 0.0512(9) 0.0063(7) 0.0056(7) 0.0069(8)
N2 0.0440(8) 0.0626(10) 0.0511(8) 0.0128(7) 0.0046(6) 0.0083(7)
O1 0.0467(7) 0.0905(11) 0.0807(10) 0.0032(7) 0.0116(7) -0.0136(9)
O2 0.0396(6) 0.0729(9) 0.0702(9) 0.0058(6) 0.0019(6) -0.0051(7)
O3 0.0527(8) 0.0830(11) 0.1097(14) 0.0099(8) 0.0289(9) -0.0068(10)

loop_
_atom_type_symbol
_atom_type_description
_atom_type_scat_dispersion_real
_atom_type_scat_dispersion_imag
_atom_type_scat_source
C C 0.0181 0.0091 'International Tables Vol C Tables 4.2.6.8 and 6.1.1.4'
H H 0.0000 0.0000 'International Tables Vol C Tables 4.2.6.8 and 6.1.1.4'
N N 0.0311 0.0180 'International Tables Vol C Tables 4.2.6.8 and 6.1.1.4'
O O 0.0492 0.0322 'International Tables Vol C Tables 4.2.6.8 and 6.1.1.4'
F F 0.0727 0.0534 'International Tables Vol C Tables 4.2.6.8 and 6.1.1.4'

loop_
_geom_angle_atom_site_label_1
_geom_angle_atom_site_label_2
_geom_angle_atom_site_label_3
_geom_angle
O1 C1 C2 121.63(18)
O1 C1 C5 120.61(18)
C2 C1 C5 117.72(17)
C6 C2 C1 117.68(19)
C6 C2 C3 124.9(2)
C1 C2 C3 117.39(17)
N1 C3 C2 110.07(17)
N1 C3 H3A 109.6
C2 C3 H3A 109.6
N1 C3 H3B 109.6
C2 C3 H3B 109.6
H3A C3 H3B 108.2
N1 C4 C5 110.19(15)
N1 C4 H4A 109.6
C5 C4 H4A 109.6
N1 C4 H4B 109.6
C5 C4 H4B 109.6
H4A C4 H4B 108.1
C13 C5 C1 116.90(17)
C13 C5 C4 124.98(17)
C1 C5 C4 118.07(17)
C2 C6 C7 130.0(2)
C2 C6 H6 115.0
C7 C6 H6 115.0
C8 C7 C12 115.4(2)
C8 C7 C6 119.1(3)
C12 C7 C6 125.4(2)
F1 C8 C9 117.6(3)
F1 C8 C7 118.2(2)
C9 C8 C7 124.2(3)
C10 C9 C8 119.4(4)
C10 C9 H9 120.3
C8 C9 H9 120.3
C9 C10 C11 119.2(3)
C9 C10 H10 120.4
C11 C10 H10 120.4
C10 C11 C12 120.8(4)
C10 C11 H11 119.6
C12 C11 H11 119.6
C7 C12 C11 121.0(3)
C7 C12 H12 119.5
C11 C12 H12 119.5
C5 C13 C14 130.11(18)
C5 C13 H13 114.9
C14 C13 H13 114.9
C15 C14 C19 117.67(17)
C15 C14 C13 118.32(16)
C19 C14 C13 123.84(18)
C16 C15 C14 122.73(16)
C16 C15 H15 118.6
C14 C15 H15 118.6
C15 C16 C17 118.46(18)
C15 C16 N2 117.02(15)
C17 C16 N2 124.35(17)
C18 C17 C16 119.45(18)
C18 C17 H17 120.3
C16 C17 H17 120.3
C17 C18 C19 122.18(17)
C17 C18 H18 118.9
C19 C18 H18 118.9
C18 C19 C14 119.50(19)
C18 C19 H19 120.2
C14 C19 H19 120.2
N2 C20 C21 122.05(16)
N2 C20 H20 119.0
C21 C20 H20 119.0
C26 C21 C22 118.86(18)
C26 C21 C20 120.18(17)
C22 C21 C20 120.95(17)
O2 C22 C23 117.92(16)
O2 C22 C21 122.65(18)
C23 C22 C21 119.43(17)
O3 C23 C24 118.72(19)
O3 C23 C22 120.85(18)
C24 C23 C22 120.41(17)
C23 C24 C25 120.5(2)
C23 C24 H24 119.8
C25 C24 H24 119.8
C26 C25 C24 119.8(2)
C26 C25 H25 120.1
C24 C25 H25 120.1
C25 C26 C21 121.01(18)
C25 C26 H26 119.5
C21 C26 H26 119.5
N1 C27 H27A 109.5
N1 C27 H27B 109.5
H27A C27 H27B 109.5
N1 C27 H27C 109.5
H27A C27 H27C 109.5
H27B C27 H27C 109.5
C3 N1 C27 111.12(18)
C3 N1 C4 109.22(16)
C27 N1 C4 109.67(15)
C20 N2 C16 122.06(15)
C22 O2 H2 109.5
C23 O3 H3 109.5

loop_
_geom_bond_atom_site_label_1
_geom_bond_atom_site_label_2
_geom_bond_distance
C1 O1 1.228(2)
C1 C2 1.485(3)
C1 C5 1.490(2)
C2 C6 1.339(3)
C2 C3 1.504(3)
C3 N1 1.454(2)
C3 H3A 0.9700
C3 H3B 0.9700
C4 N1 1.461(2)
C4 C5 1.504(2)
C4 H4A 0.9700
C4 H4B 0.9700
C5 C13 1.334(3)
C6 C7 1.462(3)
C6 H6 0.9300
C7 C8 1.382(3)
C7 C12 1.383(4)
C8 F1 1.352(4)
C8 C9 1.359(4)
C9 C10 1.351(5)
C9 H9 0.9300
C10 C11 1.374(5)
C10 H10 0.9300
C11 C12 1.384(4)
C11 H11 0.9300
C12 H12 0.9300
C13 C14 1.462(2)
C13 H13 0.9300
C14 C15 1.391(3)
C14 C19 1.404(2)
C15 C16 1.386(2)
C15 H15 0.9300
C16 C17 1.397(2)
C16 N2 1.413(2)
C17 C18 1.370(3)
C17 H17 0.9300
C18 C19 1.383(3)
C18 H18 0.9300
C19 H19 0.9300
C20 N2 1.285(2)
C20 C21 1.438(3)
C20 H20 0.9300
C21 C26 1.395(3)
C21 C22 1.402(2)
C22 O2 1.349(2)
C22 C23 1.392(3)
C23 O3 1.363(2)
C23 C24 1.373(3)
C24 C25 1.382(3)
C24 H24 0.9300
C25 C26 1.371(3)
C25 H25 0.9300
C26 H26 0.9300
C27 N1 1.455(3)
C27 H27A 0.9600
C27 H27B 0.9600
C27 H27C 0.9600
O2 H2 0.8200
O3 H3 0.8200

loop_
_geom_hbond_atom_site_label_D
_geom_hbond_atom_site_label_H
_geom_hbond_atom_site_label_A
_geom_hbond_site_symmetry_A
_geom_hbond_distance_DH
_geom_hbond_distance_HA
_geom_hbond_distance_DA
_geom_hbond_angle_DHA
O3 H3 O2 . 0.82 2.33 2.723(2) 110.4
O2 H2 N2 . 0.82 1.88 2.603(2) 146.3
C17 H17 O2 1_655 0.93 2.61 3.456(2) 151.6
C12 H12 F1 1_655 0.93 2.75 3.588(4) 150.2
O3 H3 O1 2_567 0.82 2.17 2.829(2) 138.0

loop_
_geom_torsion_atom_site_label_1
_geom_torsion_atom_site_label_2
_geom_torsion_atom_site_label_3
_geom_torsion_atom_site_label_4
_geom_torsion
O1 C1 C2 C6 -2.0(3)
C5 C1 C2 C6 175.59(17)
O1 C1 C2 C3 177.15(19)
C5 C1 C2 C3 -5.3(3)
C6 C2 C3 N1 148.4(2)
C1 C2 C3 N1 -30.7(2)
O1 C1 C5 C13 2.3(3)
C2 C1 C5 C13 -175.28(17)
O1 C1 C5 C4 -175.10(19)
C2 C1 C5 C4 7.3(3)
N1 C4 C5 C13 -150.57(19)
N1 C4 C5 C1 26.6(2)
C1 C2 C6 C7 -177.2(2)
C3 C2 C6 C7 3.8(4)
C2 C6 C7 C8 -155.8(2)
C2 C6 C7 C12 26.0(4)
C12 C7 C8 F1 179.7(3)
C6 C7 C8 F1 1.2(4)
C12 C7 C8 C9 -0.9(4)
C6 C7 C8 C9 -179.4(3)
F1 C8 C9 C10 178.4(3)
C7 C8 C9 C10 -1.0(5)
C8 C9 C10 C11 2.2(6)
C9 C10 C11 C12 -1.5(5)
C8 C7 C12 C11 1.7(4)
C6 C7 C12 C11 180.0(2)
C10 C11 C12 C7 -0.5(5)
C1 C5 C13 C14 176.21(18)
C4 C5 C13 C14 -6.6(3)
C5 C13 C14 C15 158.11(19)
C5 C13 C14 C19 -26.7(3)
C19 C14 C15 C16 0.8(3)
C13 C14 C15 C16 176.28(16)
C14 C15 C16 C17 -0.9(3)
C14 C15 C16 N2 -176.31(16)
C15 C16 C17 C18 0.8(3)
N2 C16 C17 C18 175.89(18)
C16 C17 C18 C19 -0.8(3)
C17 C18 C19 C14 0.7(3)
C15 C14 C19 C18 -0.7(3)
C13 C14 C19 C18 -175.86(18)
N2 C20 C21 C26 -178.46(18)
N2 C20 C21 C22 2.8(3)
C26 C21 C22 O2 179.61(18)
C20 C21 C22 O2 -1.6(3)
C26 C21 C22 C23 -0.8(3)
C20 C21 C22 C23 177.90(17)
O2 C22 C23 O3 -1.2(3)
C21 C22 C23 O3 179.18(18)
O2 C22 C23 C24 -179.85(17)
C21 C22 C23 C24 0.6(3)
O3 C23 C24 C25 -178.3(2)
C22 C23 C24 C25 0.3(3)
C23 C24 C25 C26 -1.0(3)
C24 C25 C26 C21 0.7(3)
C22 C21 C26 C25 0.2(3)
C20 C21 C26 C25 -178.56(19)
C2 C3 N1 C27 -172.11(17)
C2 C3 N1 C4 66.8(2)
C5 C4 N1 C3 -64.5(2)
C5 C4 N1 C27 173.51(18)
C21 C20 N2 C16 -174.52(16)
C15 C16 N2 C20 -170.10(17)
C17 C16 N2 C20 14.8(3)

_cod_database_fobs_code 2021124
